data_7022438
loop_
_publ_author_name
'Jolleys, Andrew'
'Levason, William'
'Reid, Gillian'

_publ_section_title
;
 Thioether coordination to divalent selenium halide acceptors--synthesis,
 properties and structures.
;
_journal_issue 8
_journal_name_full 'Dalton transactions (Cambridge, England : 2003)'
_journal_page_first 2963
_journal_page_last 2972
_journal_paper_doi 10.1039/c2dt32665e
_journal_volume 42
_journal_year 2013
_chemical_formula_moiety 'C4 H10 Br2 S2 Se'
_chemical_formula_sum 'C4 H10 Br2 S2 Se'
_chemical_formula_weight 361.02
_chemical_name_systematic
;
Dibromo[1,2-bis(methylsulfanyl)ethane-S,S']selenium(II)
;
_space_group_IT_number 14
_space_group_name_Hall '-P 2ybc'
_symmetry_cell_setting monoclinic
_symmetry_space_group_name_Hall '-P 2ybc'
_symmetry_space_group_name_H-M 'P 1 21/c 1'
_atom_sites_solution_hydrogens geom
_atom_sites_solution_primary direct
_atom_sites_solution_secondary difmap
_audit_creation_date 2012-09-16
_audit_creation_method 'SHELXL-97 + hand edit'
_cell_angle_alpha 90.00
_cell_angle_beta 109.835(8)
_cell_angle_gamma 90.00
_cell_formula_units_Z 8
_cell_length_a 15.713(6)
_cell_length_b 8.730(3)
_cell_length_c 15.133(6)
_cell_measurement_reflns_used 7403
_cell_measurement_temperature 100(2)
_cell_measurement_theta_max 27.5
_cell_measurement_theta_min 3.2
_cell_volume 1952.7(13)
_computing_cell_refinement 'CrystalClear-SM Expert 2.0 r7 (Rigaku, 2011)'
_computing_data_collection 'CrystalClear-SM Expert 2.0 r7 (Rigaku, 2011)'
_computing_data_reduction 'CrystalClear-SM Expert 2.0 r7 (Rigaku, 2011)'
_computing_structure_refinement 'SHELXL-97 (Sheldrick, 2008)'
_computing_structure_solution 'SHELXS-97 (Sheldrick, 1997)'
_diffrn_ambient_temperature 100(2)
_diffrn_detector 'CCD plate'
_diffrn_detector_type 'Rigaku HG Saturn724+ (2x2 bin mode)'
_diffrn_measured_fraction_theta_full 0.995
_diffrn_measured_fraction_theta_max 0.995
_diffrn_measurement_device 'Four-circle \k diffractometer'
_diffrn_measurement_device_type 'Rigaku AFC12 '
_diffrn_measurement_method 'Profile data from \w-scans'
_diffrn_radiation_collimation 'Confocal mirrors, HF VariMax '
_diffrn_radiation_type MoK\a
_diffrn_radiation_wavelength 0.71073
_diffrn_reflns_av_R_equivalents 0.0554
_diffrn_reflns_av_sigmaI/netI 0.0790
_diffrn_reflns_limit_h_max 20
_diffrn_reflns_limit_h_min -8
_diffrn_reflns_limit_k_max 10
_diffrn_reflns_limit_k_min -11
_diffrn_reflns_limit_l_max 19
_diffrn_reflns_limit_l_min -19
_diffrn_reflns_number 10204
_diffrn_reflns_theta_full 27.48
_diffrn_reflns_theta_max 27.48
_diffrn_reflns_theta_min 3.23
_diffrn_source 'Rotating anode X-ray tube'
_diffrn_source_type 'Rigaku FR-E+ SuperBright'
_diffrn_standards_number 0
_exptl_absorpt_coefficient_mu 12.384
_exptl_absorpt_correction_T_max 1.000
_exptl_absorpt_correction_T_min 0.657
_exptl_absorpt_correction_type multi-scan
_exptl_absorpt_process_details
;Jacobson, R.A. (1998). REQAB. Private communication to the
Rigaku Corporation, Tokyo, Japan.
;
_exptl_crystal_colour yellow
_exptl_crystal_density_diffrn 2.456
_exptl_crystal_density_method 'not measured'
_exptl_crystal_description block
_exptl_crystal_F_000 1360
_exptl_crystal_size_max 0.08
_exptl_crystal_size_mid 0.03
_exptl_crystal_size_min 0.02
_refine_diff_density_max 1.057
_refine_diff_density_min -1.071
_refine_diff_density_rms 0.256
_refine_ls_extinction_method none
_refine_ls_goodness_of_fit_ref 1.047
_refine_ls_hydrogen_treatment constr
_refine_ls_matrix_type full
_refine_ls_number_parameters 167
_refine_ls_number_reflns 4458
_refine_ls_number_restraints 0
_refine_ls_restrained_S_all 1.047
_refine_ls_R_factor_all 0.0737
_refine_ls_R_factor_gt 0.0471
_refine_ls_shift/su_max 0.001
_refine_ls_shift/su_mean 0.000
_refine_ls_structure_factor_coef Fsqd
_refine_ls_weighting_details 'w=1/[\s^2^(Fo^2^)+(0.0198P)^2^+7.8315P] where P=(Fo^2^+2Fc^2^)/3'
_refine_ls_weighting_scheme calc
_refine_ls_wR_factor_gt 0.0826
_refine_ls_wR_factor_ref 0.0911
_reflns_number_gt 3273
_reflns_number_total 4458
_reflns_threshold_expression I>2\s(I)
_cod_data_source_file c2dt32665e.txt
_cod_data_source_block 12aj001k
_cod_original_cell_volume 1952.7(12)
_cod_original_sg_symbol_H-M 'P 21/c'
_cod_database_code 7022438

loop_
_symmetry_equiv_pos_as_xyz
'x, y, z'
'-x, y+1/2, -z+1/2'
'-x, -y, -z'
'x, -y-1/2, z-1/2'

loop_
_atom_site_label
_atom_site_type_symbol
_atom_site_fract_x
_atom_site_fract_y
_atom_site_fract_z
_atom_site_U_iso_or_equiv
_atom_site_adp_type
_atom_site_occupancy
_atom_site_symmetry_multiplicity
_atom_site_calc_flag
_atom_site_refinement_flags
Se1 Se 0.50769(5) 0.33956(7) 0.79700(4) 0.00995(15) Uani 1 1 d .
Se2 Se 1.03193(4) 0.07452(8) 0.78461(4) 0.01046(15) Uani 1 1 d .
Br1 Br 0.38077(5) 0.38311(8) 0.87453(4) 0.01404(16) Uani 1 1 d .
Br2 Br 0.66192(5) 0.29020(8) 0.93822(4) 0.01561(16) Uani 1 1 d .
Br3 Br 1.17171(5) 0.02791(8) 0.93899(4) 0.01577(16) Uani 1 1 d .
Br4 Br 1.11544(5) 0.12120(8) 0.65972(4) 0.01567(16) Uani 1 1 d .
S1 S 0.38341(11) 0.39569(19) 0.65253(10) 0.0122(4) Uani 1 1 d .
S2 S 0.60043(11) 0.28201(19) 0.70200(10) 0.0118(3) Uani 1 1 d .
S3 S 0.93800(12) 0.0405(2) 0.88061(10) 0.0128(4) Uani 1 1 d .
S4 S 0.89538(12) 0.1331(2) 0.65235(10) 0.0129(4) Uani 1 1 d .
C1 C 0.3228(5) 0.2210(8) 0.6214(5) 0.0219(17) Uani 1 1 d .
H1A H 0.2817 0.2268 0.5562 0.033 Uiso 1 1 calc R
H1B H 0.2876 0.2034 0.6630 0.033 Uiso 1 1 calc R
H1C H 0.3655 0.1364 0.6279 0.033 Uiso 1 1 calc R
C2 C 0.4437(5) 0.3978(8) 0.5688(4) 0.0132(14) Uani 1 1 d .
H2A H 0.3997 0.3852 0.5045 0.016 Uiso 1 1 calc R
H2B H 0.4735 0.4986 0.5718 0.016 Uiso 1 1 calc R
C3 C 0.5146(5) 0.2725(8) 0.5874(4) 0.0160(15) Uani 1 1 d .
H3A H 0.5441 0.2787 0.5392 0.019 Uiso 1 1 calc R
H3B H 0.4840 0.1718 0.5804 0.019 Uiso 1 1 calc R
C4 C 0.6568(5) 0.4581(8) 0.6932(5) 0.0154(15) Uani 1 1 d .
H4A H 0.6802 0.4509 0.6411 0.023 Uiso 1 1 calc R
H4B H 0.7070 0.4759 0.7519 0.023 Uiso 1 1 calc R
H4C H 0.6137 0.5432 0.6819 0.023 Uiso 1 1 calc R
C5 C 0.9433(5) 0.2258(7) 0.9353(4) 0.0170(16) Uani 1 1 d .
H5A H 0.9335 0.3062 0.8877 0.026 Uiso 1 1 calc R
H5B H 1.0028 0.2393 0.9836 0.026 Uiso 1 1 calc R
H5C H 0.8963 0.2324 0.9642 0.026 Uiso 1 1 calc R
C6 C 0.8258(5) 0.0458(8) 0.7916(4) 0.0161(15) Uani 1 1 d .
H6A H 0.8113 -0.0568 0.7625 0.019 Uiso 1 1 calc R
H6B H 0.7808 0.0695 0.8223 0.019 Uiso 1 1 calc R
C7 C 0.8173(5) 0.1636(8) 0.7150(4) 0.0139(15) Uani 1 1 d .
H7A H 0.8278 0.2669 0.7437 0.017 Uiso 1 1 calc R
H7B H 0.7548 0.1610 0.6696 0.017 Uiso 1 1 calc R
C8 C 0.8571(5) -0.0487(8) 0.5953(5) 0.0222(17) Uani 1 1 d .
H8A H 0.8666 -0.1291 0.6429 0.033 Uiso 1 1 calc R
H8B H 0.8914 -0.0735 0.5538 0.033 Uiso 1 1 calc R
H8C H 0.7926 -0.0421 0.5582 0.033 Uiso 1 1 calc R

loop_
_atom_site_aniso_label
_atom_site_aniso_U_11
_atom_site_aniso_U_22
_atom_site_aniso_U_33
_atom_site_aniso_U_23
_atom_site_aniso_U_13
_atom_site_aniso_U_12
Se1 0.0099(3) 0.0104(3) 0.0097(3) 0.0004(2) 0.0034(2) 0.0002(3)
Se2 0.0079(3) 0.0107(3) 0.0122(3) -0.0002(3) 0.0026(2) -0.0002(3)
Br1 0.0140(3) 0.0159(4) 0.0141(3) 0.0032(3) 0.0072(3) 0.0028(3)
Br2 0.0138(3) 0.0168(4) 0.0133(3) -0.0002(3) 0.0007(3) -0.0012(3)
Br3 0.0109(3) 0.0184(4) 0.0152(3) 0.0009(3) 0.0007(3) -0.0011(3)
Br4 0.0120(3) 0.0193(4) 0.0173(3) 0.0027(3) 0.0071(3) 0.0000(3)
S1 0.0091(8) 0.0136(9) 0.0138(7) 0.0022(7) 0.0037(6) 0.0020(7)
S2 0.0101(8) 0.0129(9) 0.0118(7) -0.0008(7) 0.0029(6) 0.0013(7)
S3 0.0122(8) 0.0153(9) 0.0107(7) 0.0003(7) 0.0037(6) -0.0007(7)
S4 0.0113(8) 0.0140(9) 0.0140(7) 0.0024(7) 0.0051(6) 0.0025(7)
C1 0.018(4) 0.023(4) 0.020(3) 0.010(3) 0.000(3) -0.005(3)
C2 0.018(4) 0.013(4) 0.011(3) 0.003(3) 0.008(3) 0.003(3)
C3 0.018(4) 0.016(4) 0.019(3) 0.006(3) 0.012(3) 0.003(3)
C4 0.013(4) 0.012(4) 0.024(4) -0.003(3) 0.009(3) -0.003(3)
C5 0.023(4) 0.008(4) 0.020(3) 0.000(3) 0.008(3) -0.003(3)
C6 0.010(3) 0.019(4) 0.019(3) 0.004(3) 0.003(3) 0.007(3)
C7 0.011(3) 0.016(4) 0.012(3) -0.004(3) 0.000(3) -0.004(3)
C8 0.014(4) 0.024(4) 0.021(4) -0.002(3) -0.005(3) 0.010(3)

loop_
_atom_type_symbol
_atom_type_description
_atom_type_scat_dispersion_real
_atom_type_scat_dispersion_imag
_atom_type_scat_source
C C 0.0033 0.0016 'International Tables Vol C Tables 4.2.6.8 and 6.1.1.4'
H H 0.0000 0.0000 'International Tables Vol C Tables 4.2.6.8 and 6.1.1.4'
S S 0.1246 0.1234 'International Tables Vol C Tables 4.2.6.8 and 6.1.1.4'
Se Se -0.0929 2.2259 'International Tables Vol C Tables 4.2.6.8 and 6.1.1.4'
Br Br -0.2901 2.4595 'International Tables Vol C Tables 4.2.6.8 and 6.1.1.4'

loop_
_geom_angle_atom_site_label_1
_geom_angle_atom_site_label_2
_geom_angle_atom_site_label_3
_geom_angle
S2 Se1 S1 88.26(6)
S2 Se1 Br1 169.42(5)
S1 Se1 Br1 82.79(5)
S2 Se1 Br2 82.87(5)
S1 Se1 Br2 170.19(5)
Br1 Se1 Br2 106.43(4)
S3 Se2 S4 88.42(7)
S3 Se2 Br3 86.76(5)
S4 Se2 Br3 173.83(5)
S3 Se2 Br4 172.34(5)
S4 Se2 Br4 83.92(5)
Br3 Se2 Br4 100.88(4)
C1 S1 C2 100.6(3)
C1 S1 Se1 105.1(2)
C2 S1 Se1 100.3(2)
C4 S2 C3 101.2(3)
C4 S2 Se1 106.0(2)
C3 S2 Se1 100.1(2)
C5 S3 C6 101.4(3)
C5 S3 Se2 102.9(2)
C6 S3 Se2 100.9(2)
C7 S4 C8 101.8(3)
C7 S4 Se2 99.5(2)
C8 S4 Se2 105.4(2)
S1 C1 H1A 109.5
S1 C1 H1B 109.5
H1A C1 H1B 109.5
S1 C1 H1C 109.5
H1A C1 H1C 109.5
H1B C1 H1C 109.5
C3 C2 S1 112.7(4)
C3 C2 H2A 109.1
S1 C2 H2A 109.1
C3 C2 H2B 109.1
S1 C2 H2B 109.1
H2A C2 H2B 107.8
C2 C3 S2 114.1(5)
C2 C3 H3A 108.7
S2 C3 H3A 108.7
C2 C3 H3B 108.7
S2 C3 H3B 108.7
H3A C3 H3B 107.6
S2 C4 H4A 109.5
S2 C4 H4B 109.5
H4A C4 H4B 109.5
S2 C4 H4C 109.5
H4A C4 H4C 109.5
H4B C4 H4C 109.5
S3 C5 H5A 109.5
S3 C5 H5B 109.5
H5A C5 H5B 109.5
S3 C5 H5C 109.5
H5A C5 H5C 109.5
H5B C5 H5C 109.5
C7 C6 S3 113.1(5)
C7 C6 H6A 109.0
S3 C6 H6A 109.0
C7 C6 H6B 109.0
S3 C6 H6B 109.0
H6A C6 H6B 107.8
C6 C7 S4 113.7(5)
C6 C7 H7A 108.8
S4 C7 H7A 108.8
C6 C7 H7B 108.8
S4 C7 H7B 108.8
H7A C7 H7B 107.7
S4 C8 H8A 109.5
S4 C8 H8B 109.5
H8A C8 H8B 109.5
S4 C8 H8C 109.5
H8A C8 H8C 109.5
H8B C8 H8C 109.5

loop_
_geom_bond_atom_site_label_1
_geom_bond_atom_site_label_2
_geom_bond_distance
Se1 S2 2.4217(19)
Se1 S1 2.4363(18)
Se1 Br1 2.6620(12)
Se1 Br2 2.6667(12)
Se2 S3 2.4150(19)
Se2 S4 2.4407(18)
Se2 Br3 2.6393(11)
Se2 Br4 2.6726(12)
S1 C1 1.775(7)
S1 C2 1.822(6)
S2 C4 1.801(7)
S2 C3 1.802(7)
S3 C5 1.806(7)
S3 C6 1.820(7)
S4 C7 1.807(7)
S4 C8 1.809(7)
C1 H1A 0.9800
C1 H1B 0.9800
C1 H1C 0.9800
C2 C3 1.518(9)
C2 H2A 0.9900
C2 H2B 0.9900
C3 H3A 0.9900
C3 H3B 0.9900
C4 H4A 0.9800
C4 H4B 0.9800
C4 H4C 0.9800
C5 H5A 0.9800
C5 H5B 0.9800
C5 H5C 0.9800
C6 C7 1.521(9)
C6 H6A 0.9900
C6 H6B 0.9900
C7 H7A 0.9900
C7 H7B 0.9900
C8 H8A 0.9800
C8 H8B 0.9800
C8 H8C 0.9800

loop_
_geom_torsion_atom_site_label_1
_geom_torsion_atom_site_label_2
_geom_torsion_atom_site_label_3
_geom_torsion_atom_site_label_4
_geom_torsion
C1 S1 C2 C3 -67.5(6)
Se1 S1 C2 C3 40.1(5)
S1 C2 C3 S2 -59.3(6)
C4 S2 C3 C2 -66.2(6)
Se1 S2 C3 C2 42.5(5)
C5 S3 C6 C7 66.8(6)
Se2 S3 C6 C7 -38.9(5)
S3 C6 C7 S4 59.1(6)
C8 S4 C7 C6 64.8(5)
Se2 S4 C7 C6 -43.3(5)
